data_1561282
loop_
_publ_author_name
'Yoshimura, Fumitaka'
'Yamane, Hisanori'
'Nagasako, Makoto'

_publ_section_title
;
 Synthesis, crystal structure, and luminescence properties of a new
 nitride polymorph, \b-Sr0.98Eu0.02AlSi4N7
;
_journal_name_full 'Journal of Solid State Chemistry'
_journal_page_first 664
_journal_page_last 673
_journal_paper_doi 10.1016/j.jssc.2017.11.037
_journal_volume 258
_journal_year 2018
_chemical_absolute_configuration ad
_chemical_formula_sum 'Al Eu0.02 N7 Si4 Sr0.98'
_chemical_formula_weight 326.96
_chemical_name_common
;
strontium europium aluminum silicon nitride
;
_space_group_crystal_system monoclinic
_space_group_IT_number 4
_space_group_name_Hall 'P 2yb'
_space_group_name_H-M_alt 'P 1 21 1'
_audit_creation_method 'APEX3 v2016.9-0'
_cell_angle_alpha 90
_cell_angle_beta 111.6550(5)
_cell_angle_gamma 90
_cell_formula_units_Z 4
_cell_length_a 8.10620(10)
_cell_length_b 9.09530(10)
_cell_length_c 8.98020(10)
_cell_measurement_reflns_used 9778
_cell_measurement_temperature 300.(2)
_cell_measurement_theta_max 38.8790
_cell_measurement_theta_min 2.7035
_cell_volume 615.366(12)
_computing_cell_refinement 'APEX3 v2015.9-0 (Bruker AXS)'
_computing_data_collection 'APEX3 v2015.9-0 (Bruker AXS)'
_computing_data_reduction 'APEX3 v2015.9-0 (Bruker AXS)'
_computing_molecular_graphics 'VESTA v3.3.2 (Momma & Izumi, 2011)'
_computing_structure_refinement 'SHELXL-2014/7 (Sheldrick, 2014)'
_computing_structure_solution 'SIR2004 (Burla et "al.," 2005)'
_diffrn_ambient_temperature 300.(2)
_diffrn_detector_area_resol_mean 7.4074
_diffrn_measured_fraction_theta_full 0.998
_diffrn_measured_fraction_theta_max 0.998
_diffrn_measurement_device_type 'Bruker D8 goniometer'
_diffrn_measurement_method '\w, \f scans'
_diffrn_radiation_type MoK\a
_diffrn_radiation_wavelength 0.71073
_diffrn_reflns_av_R_equivalents 0.0556
_diffrn_reflns_av_unetI/netI 0.0265
_diffrn_reflns_limit_h_max 13
_diffrn_reflns_limit_h_min -13
_diffrn_reflns_limit_k_max 15
_diffrn_reflns_limit_k_min -15
_diffrn_reflns_limit_l_max 14
_diffrn_reflns_limit_l_min -14
_diffrn_reflns_number 5928
_diffrn_reflns_theta_full 36.32
_diffrn_reflns_theta_max 36.32
_diffrn_reflns_theta_min 2.44
_diffrn_source 'micro focus sealed tube'
_exptl_absorpt_coefficient_mu 9.667
_exptl_absorpt_correction_T_max 0.82
_exptl_absorpt_correction_T_min 0.61
_exptl_absorpt_correction_type multi-scan
_exptl_absorpt_process_details 'TWINABS - Bruker AXS scaling for twinned crystals - Version 2012/1'
_exptl_crystal_colour yellow
_exptl_crystal_density_diffrn 3.529
_exptl_crystal_density_method 'not measured'
_exptl_crystal_description thick-platelet
_exptl_crystal_F_000 627
_exptl_crystal_size_max 0.115
_exptl_crystal_size_mid 0.082
_exptl_crystal_size_min 0.021
_refine_diff_density_max 0.911
_refine_diff_density_min -0.740
_refine_ls_abs_structure_details
;

Flack x determined using 2540 quotients [(I+)-(I-)]/[(I+)+(I-)]
(Parsons, Flack and Wagner, Acta Cryst. B69 (2013) 249-259).
;
_refine_ls_abs_structure_Flack 0.065(8)
_refine_ls_extinction_coef 0.0065(11)
_refine_ls_extinction_method 'SHELXL-2014/7 (Sheldrick 2014'
_refine_ls_goodness_of_fit_ref 1.076
_refine_ls_hydrogen_treatment undef
_refine_ls_matrix_type full
_refine_ls_number_parameters 239
_refine_ls_number_reflns 5928
_refine_ls_number_restraints 1
_refine_ls_restrained_S_all 1.076
_refine_ls_R_factor_all 0.0297
_refine_ls_R_factor_gt 0.0277
_refine_ls_shift/su_max 0.000
_refine_ls_shift/su_mean 0.000
_refine_ls_structure_factor_coef Fsqd
_refine_ls_weighting_details 'w=1/[\s^2^(Fo^2^)+(0.0208P)^2^+2.2406P] where P=(Fo^2^+2Fc^2^)/3'
_refine_ls_weighting_scheme calc
_refine_ls_wR_factor_gt 0.0685
_refine_ls_wR_factor_ref 0.0694
_reflns_number_gt 5647
_reflns_number_total 5928
_reflns_threshold_expression 'I > 2\s(I)'
_cod_data_source_file mmc3.cif
_cod_data_source_block Sr1147green
_cod_depositor_comments
;
The following automatic conversions were performed:

data item '_exptl_absorpt_correction_type' value 'Multi-Scan' was
changed to 'multi-scan' in accordance with the built-in table derived
from the CIF Core dictionary named 'cif_core.dic' version 2.4.5 last
updated on 2014-11-21.

Automatic conversion script
Id: cif_fix_values 8369 2020-08-20 11:38:08Z andrius 
;
_cod_database_code 1561282

loop_
_space_group_symop_operation_xyz
'x, y, z'
'-x, y+1/2, -z'

loop_
_atom_site_type_symbol
_atom_site_label
_atom_site_fract_x
_atom_site_fract_y
_atom_site_fract_z
_atom_site_U_iso_or_equiv
_atom_site_adp_type
_atom_site_calc_flag
_atom_site_refinement_flags_adp
_atom_site_refinement_flags_occupancy
_atom_site_refinement_flags_posn
_atom_site_occupancy
_atom_site_disorder_assembly
_atom_site_disorder_group
Sr Sr1 0.24068(6) 0.79681(5) 0.03384(6) 0.00770(15) Uani d . P . 0.986(5) . .
Eu Eu1 0.24068(6) 0.79681(5) 0.03384(6) 0.00770(15) Uani d . P . 0.014(5) . .
Sr Sr2 0.76830(6) 0.33257(5) 0.46567(6) 0.00730(14) Uani d . P . 0.979(5) . .
Eu Eu2 0.76830(6) 0.33257(5) 0.46567(6) 0.00730(14) Uani d . P . 0.021(5) . .
Si Si1 0.12209(19) 0.16595(19) 0.3737(2) 0.0042(2) Uani d . P . 0.8 . .
Al Al1 0.12209(19) 0.16595(19) 0.3737(2) 0.0042(2) Uani d . P . 0.2 . .
Si Si2 0.13342(19) 0.15911(19) 0.7114(2) 0.0041(2) Uani d . P . 0.8 . .
Al Al2 0.13342(19) 0.15911(19) 0.7114(2) 0.0041(2) Uani d . P . 0.2 . .
Si Si3 0.13533(19) 0.45266(18) 0.8756(2) 0.0040(2) Uani d . P . 0.8 . .
Al Al3 0.13533(19) 0.45266(18) 0.8756(2) 0.0040(2) Uani d . P . 0.2 . .
Si Si4 0.13617(19) 0.15278(19) 0.0466(2) 0.0042(2) Uani d . P . 0.8 . .
Al Al4 0.13617(19) 0.15278(19) 0.0466(2) 0.0042(2) Uani d . P . 0.2 . .
Si Si5 0.1454(2) 0.45651(19) 0.2150(2) 0.0047(2) Uani d . P . 0.8 . .
Al Al5 0.1454(2) 0.45651(19) 0.2150(2) 0.0047(2) Uani d . P . 0.2 . .
Si Si6 0.14956(19) 0.46442(18) 0.5525(2) 0.0037(2) Uani d . P . 0.8 . .
Al Al6 0.14956(19) 0.46442(18) 0.5525(2) 0.0037(2) Uani d . P . 0.2 . .
Si Si7 0.4388(2) 0.00024(18) 0.3390(2) 0.0034(3) Uani d . P . 0.8 . .
Al Al7 0.4388(2) 0.00024(18) 0.3390(2) 0.0034(3) Uani d . P . 0.2 . .
Si Si8 0.4837(2) 0.15673(18) 0.63932(19) 0.0037(2) Uani d . P . 0.8 . .
Al Al8 0.4837(2) 0.15673(18) 0.63932(19) 0.0037(2) Uani d . P . 0.2 . .
Si Si9 0.4871(2) 0.47947(17) 0.14065(19) 0.0036(3) Uani d . P . 0.8 . .
Al Al9 0.4871(2) 0.47947(17) 0.14065(19) 0.0036(3) Uani d . P . 0.2 . .
Si Si10 0.5580(2) 0.13389(17) 0.1629(2) 0.0038(3) Uani d . P . 0.8 . .
Al Al10 0.5580(2) 0.13389(17) 0.1629(2) 0.0038(3) Uani d . P . 0.2 . .
N N1 0.0176(5) 0.1011(5) 0.1715(5) 0.0083(6) Uani d . . . 1.0 . .
N N2 0.0202(5) 0.0994(4) 0.5074(5) 0.0072(6) Uani d . . . 1.0 . .
N N3 0.0362(6) 0.0871(5) 0.8459(6) 0.0098(6) Uani d . . . 1.0 . .
N N4 0.1044(5) 0.3541(4) 0.6983(5) 0.0076(6) Uani d . . . 1.0 . .
N N5 0.1160(5) 0.3476(5) 0.0358(5) 0.0080(6) Uani d . . . 1.0 . .
N N6 0.1239(5) 0.3595(4) 0.3811(5) 0.0086(6) Uani d . . . 1.0 . .
N N7 0.3433(6) 0.0962(6) 0.4508(6) 0.0067(7) Uani d . . . 1.0 . .
N N8 0.3468(6) 0.0708(6) 0.1391(6) 0.0062(8) Uani d . . . 1.0 . .
N N9 0.3608(6) 0.1199(6) 0.7650(6) 0.0068(8) Uani d . . . 1.0 . .
N N10 0.3635(6) 0.5223(6) 0.2613(6) 0.0076(8) Uani d . . . 1.0 . .
N N11 0.5892(6) 0.3183(5) 0.6526(6) 0.0072(8) Uani d . . . 1.0 . .
N N12 0.5888(6) 0.3155(5) 0.1555(6) 0.0071(8) Uani d . . . 1.0 . .
N N13 0.6496(6) 0.0353(5) 0.0487(6) 0.0055(7) Uani d . . . 1.0 . .
N N14 0.6498(6) 0.0633(6) 0.3634(6) 0.0065(8) Uani d . . . 1.0 . .

loop_
_atom_site_aniso_label
_atom_site_aniso_U_11
_atom_site_aniso_U_22
_atom_site_aniso_U_33
_atom_site_aniso_U_12
_atom_site_aniso_U_13
_atom_site_aniso_U_23
Sr1 0.0067(2) 0.0084(2) 0.0086(3) -0.00135(15) 0.00349(17) -0.00317(17)
Eu1 0.0067(2) 0.0084(2) 0.0086(3) -0.00135(15) 0.00349(17) -0.00317(17)
Sr2 0.0065(2) 0.0074(2) 0.0077(2) -0.00070(15) 0.00215(16) -0.00202(17)
Eu2 0.0065(2) 0.0074(2) 0.0077(2) -0.00070(15) 0.00215(16) -0.00202(17)
Si1 0.0042(5) 0.0045(6) 0.0039(6) -0.0003(4) 0.0017(5) 0.0001(5)
Al1 0.0042(5) 0.0045(6) 0.0039(6) -0.0003(4) 0.0017(5) 0.0001(5)
Si2 0.0044(5) 0.0039(5) 0.0041(6) 0.0002(4) 0.0017(5) 0.0003(5)
Al2 0.0044(5) 0.0039(5) 0.0041(6) 0.0002(4) 0.0017(5) 0.0003(5)
Si3 0.0045(5) 0.0037(6) 0.0039(6) -0.0003(4) 0.0017(5) 0.0003(5)
Al3 0.0045(5) 0.0037(6) 0.0039(6) -0.0003(4) 0.0017(5) 0.0003(5)
Si4 0.0042(5) 0.0042(5) 0.0044(6) 0.0002(4) 0.0017(5) 0.0002(5)
Al4 0.0042(5) 0.0042(5) 0.0044(6) 0.0002(4) 0.0017(5) 0.0002(5)
Si5 0.0054(5) 0.0046(6) 0.0044(6) 0.0005(4) 0.0021(5) 0.0003(5)
Al5 0.0054(5) 0.0046(6) 0.0044(6) 0.0005(4) 0.0021(5) 0.0003(5)
Si6 0.0042(5) 0.0034(5) 0.0034(6) 0.0000(4) 0.0013(5) -0.0001(5)
Al6 0.0042(5) 0.0034(5) 0.0034(6) 0.0000(4) 0.0013(5) -0.0001(5)
Si7 0.0038(5) 0.0025(5) 0.0041(6) -0.0004(4) 0.0017(5) -0.0013(5)
Al7 0.0038(5) 0.0025(5) 0.0041(6) -0.0004(4) 0.0017(5) -0.0013(5)
Si8 0.0045(5) 0.0029(5) 0.0032(6) 0.0000(4) 0.0007(5) -0.0003(5)
Al8 0.0045(5) 0.0029(5) 0.0032(6) 0.0000(4) 0.0007(5) -0.0003(5)
Si9 0.0034(5) 0.0030(6) 0.0042(6) 0.0005(4) 0.0012(5) -0.0003(5)
Al9 0.0034(5) 0.0030(6) 0.0042(6) 0.0005(4) 0.0012(5) -0.0003(5)
Si10 0.0034(5) 0.0041(6) 0.0040(6) 0.0001(4) 0.0016(5) 0.0007(5)
Al10 0.0034(5) 0.0041(6) 0.0040(6) 0.0001(4) 0.0016(5) 0.0007(5)
N1 0.0089(14) 0.0092(15) 0.0080(15) -0.0005(12) 0.0045(13) 0.0005(13)
N2 0.0074(14) 0.0062(14) 0.0085(15) -0.0011(11) 0.0035(13) 0.0005(13)
N3 0.0121(16) 0.0079(15) 0.0099(16) -0.0023(13) 0.0047(14) -0.0022(13)
N4 0.0086(15) 0.0063(14) 0.0075(15) 0.0005(11) 0.0024(13) 0.0001(12)
N5 0.0070(14) 0.0090(15) 0.0077(15) -0.0007(12) 0.0025(12) 0.0006(12)
N6 0.0087(15) 0.0080(15) 0.0089(16) 0.0014(12) 0.0029(13) 0.0005(12)
N7 0.0060(15) 0.0097(19) 0.0054(19) 0.0027(14) 0.0033(16) -0.0022(17)
N8 0.0045(15) 0.0085(18) 0.0056(19) -0.0005(14) 0.0018(15) 0.0000(15)
N9 0.0066(15) 0.0074(17) 0.0068(18) 0.0033(14) 0.0028(14) 0.0026(14)
N10 0.0070(16) 0.0094(18) 0.0085(19) -0.0013(14) 0.0055(15) -0.0032(15)
N11 0.0093(16) 0.0033(18) 0.009(2) -0.0010(14) 0.0038(15) 0.0000(15)
N12 0.0073(15) 0.0045(19) 0.010(2) 0.0021(14) 0.0034(15) 0.0011(15)
N13 0.0054(15) 0.0050(16) 0.0045(18) -0.0003(13) -0.0001(15) -0.0010(16)
N14 0.0046(15) 0.0088(19) 0.006(2) -0.0019(14) 0.0015(15) 0.0012(15)

loop_
_atom_type_symbol
_atom_type_description
_atom_type_scat_dispersion_real
_atom_type_scat_dispersion_imag
_atom_type_scat_source
N N 0.0061 0.0033 'International Tables Vol C Tables 4.2.6.8 and 6.1.1.4'
Al Al 0.0645 0.0514 'International Tables Vol C Tables 4.2.6.8 and 6.1.1.4'
Si Si 0.0817 0.0704 'International Tables Vol C Tables 4.2.6.8 and 6.1.1.4'
Sr Sr -1.5307 3.2498 'International Tables Vol C Tables 4.2.6.8 and 6.1.1.4'
Eu Eu -0.1578 3.6682 'International Tables Vol C Tables 4.2.6.8 and 6.1.1.4'

loop_
_geom_angle_atom_site_label_1
_geom_angle_atom_site_label_2
_geom_angle_atom_site_label_3
_geom_angle_site_symmetry_1
_geom_angle_site_symmetry_3
_geom_angle
N12 Sr1 N11 2_655 2_656 120.28(13)
N12 Sr1 N8 2_655 1_565 89.48(15)
N11 Sr1 N8 2_656 1_565 65.45(15)
N12 Sr1 N13 2_655 2_655 64.45(15)
N11 Sr1 N13 2_656 2_655 104.99(15)
N8 Sr1 N13 1_565 2_655 143.74(13)
N12 Sr1 N5 2_655 2 127.92(14)
N11 Sr1 N5 2_656 2 108.63(13)
N8 Sr1 N5 1_565 2 95.56(13)
N13 Sr1 N5 2_655 2 120.13(13)
N12 Sr1 N1 2_655 2 93.40(14)
N11 Sr1 N1 2_656 2 134.87(14)
N8 Sr1 N1 1_565 2 150.44(13)
N13 Sr1 N1 2_655 2 61.04(13)
N5 Sr1 N1 2 2 59.98(12)
N12 Sr1 N10 2_655 . 111.37(14)
N11 Sr1 N10 2_656 . 56.76(15)
N8 Sr1 N10 1_565 . 121.55(14)
N13 Sr1 N10 2_655 . 55.20(14)
N5 Sr1 N10 2 . 109.51(12)
N1 Sr1 N10 2 . 84.57(13)
N12 Sr1 Al4 2_655 2 126.15(11)
N11 Sr1 Al4 2_656 2 110.78(11)
N8 Sr1 Al4 1_565 2 128.48(10)
N13 Sr1 Al4 2_655 2 87.78(10)
N5 Sr1 Al4 2 2 34.20(9)
N1 Sr1 Al4 2 2 34.21(9)
N10 Sr1 Al4 . 2 82.35(9)
N12 Sr1 Si4 2_655 2 126.15(11)
N11 Sr1 Si4 2_656 2 110.78(11)
N8 Sr1 Si4 1_565 2 128.48(10)
N13 Sr1 Si4 2_655 2 87.78(10)
N5 Sr1 Si4 2 2 34.20(9)
N1 Sr1 Si4 2 2 34.21(9)
N10 Sr1 Si4 . 2 82.35(9)
Al4 Sr1 Si4 2 2 0
N12 Sr1 Al10 2_655 2_655 31.66(11)
N11 Sr1 Al10 2_656 2_655 116.93(11)
N8 Sr1 Al10 1_565 2_655 117.62(10)
N13 Sr1 Al10 2_655 2_655 32.79(10)
N5 Sr1 Al10 2 2_655 131.39(9)
N1 Sr1 Al10 2 2_655 75.77(9)
N10 Sr1 Al10 . 2_655 83.48(9)
Al4 Sr1 Al10 2 2_655 109.37(5)
Si4 Sr1 Al10 2 2_655 109.37(5)
N12 Sr1 Si10 2_655 2_655 31.66(11)
N11 Sr1 Si10 2_656 2_655 116.93(11)
N8 Sr1 Si10 1_565 2_655 117.62(10)
N13 Sr1 Si10 2_655 2_655 32.79(10)
N5 Sr1 Si10 2 2_655 131.39(9)
N1 Sr1 Si10 2 2_655 75.77(9)
N10 Sr1 Si10 . 2_655 83.48(9)
Al4 Sr1 Si10 2 2_655 109.37(5)
Si4 Sr1 Si10 2 2_655 109.37(5)
Al10 Sr1 Si10 2_655 2_655 0
N12 Sr1 Al7 2_655 1_565 107.84(11)
N11 Sr1 Al7 2_656 1_565 31.49(11)
N8 Sr1 Al7 1_565 1_565 33.95(11)
N13 Sr1 Al7 2_655 1_565 128.56(10)
N5 Sr1 Al7 2 1_565 104.45(9)
N1 Sr1 Al7 2 1_565 158.75(9)
N10 Sr1 Al7 . 1_565 87.96(10)
Al4 Sr1 Al7 2 1_565 124.99(4)
Si4 Sr1 Al7 2 1_565 124.99(4)
Al10 Sr1 Al7 2_655 1_565 123.12(4)
Si10 Sr1 Al7 2_655 1_565 123.12(4)
N11 Sr2 N12 . . 117.34(13)
N11 Sr2 N14 . . 87.75(15)
N12 Sr2 N14 . . 65.96(15)
N11 Sr2 N4 . 1_655 98.35(14)
N12 Sr2 N4 . 1_655 144.27(14)
N14 Sr2 N4 . 1_655 117.07(13)
N11 Sr2 N7 . 2_656 63.31(15)
N12 Sr2 N7 . 2_656 103.32(15)
N14 Sr2 N7 . 2_656 141.11(13)
N4 Sr2 N7 1_655 2_656 93.63(13)
N11 Sr2 N2 . 1_655 114.77(14)
N12 Sr2 N2 . 1_655 100.58(13)
N14 Sr2 N2 . 1_655 60.98(13)
N4 Sr2 N2 1_655 1_655 59.88(11)
N7 Sr2 N2 2_656 1_655 153.40(13)
N11 Sr2 N2 . 2_656 115.98(14)
N12 Sr2 N2 . 2_656 102.39(14)
N14 Sr2 N2 . 2_656 156.13(13)
N4 Sr2 N2 1_655 2_656 59.65(12)
N7 Sr2 N2 2_656 2_656 59.92(12)
N2 Sr2 N2 1_655 2_656 103.579(19)
N11 Sr2 Al6 . 1_655 126.42(12)
N12 Sr2 Al6 . 1_655 113.31(11)
N14 Sr2 Al6 . 1_655 129.33(10)
N4 Sr2 Al6 1_655 1_655 34.65(9)
N7 Sr2 Al6 2_656 1_655 89.53(10)
N2 Sr2 Al6 1_655 1_655 70.22(8)
N2 Sr2 Al6 2_656 1_655 33.79(8)
N11 Sr2 Si6 . 1_655 126.42(12)
N12 Sr2 Si6 . 1_655 113.31(11)
N14 Sr2 Si6 . 1_655 129.33(10)
N4 Sr2 Si6 1_655 1_655 34.65(9)
N7 Sr2 Si6 2_656 1_655 89.53(10)
N2 Sr2 Si6 1_655 1_655 70.22(8)
N2 Sr2 Si6 2_656 1_655 33.79(8)
Al6 Sr2 Si6 1_655 1_655 0
N11 Sr2 Si10 . . 105.82(11)
N12 Sr2 Si10 . . 31.70(11)
N14 Sr2 Si10 . . 34.27(11)
N4 Sr2 Si10 1_655 . 138.95(9)
N7 Sr2 Si10 2_656 . 126.76(11)
N2 Sr2 Si10 1_655 . 79.82(9)
N2 Sr2 Si10 2_656 . 130.77(9)
Al6 Sr2 Si10 1_655 . 126.71(4)
Si6 Sr2 Si10 1_655 . 126.71(4)
N11 Sr2 Al7 . 2_656 31.16(11)
N12 Sr2 Al7 . 2_656 114.13(10)
N14 Sr2 Al7 . 2_656 115.36(11)
N4 Sr2 Al7 1_655 2_656 96.96(9)
N7 Sr2 Al7 2_656 2_656 32.15(10)
N2 Sr2 Al7 1_655 2_656 140.03(9)
N2 Sr2 Al7 2_656 2_656 88.27(9)
Al6 Sr2 Al7 1_655 2_656 110.33(5)
Si6 Sr2 Al7 1_655 2_656 110.33(5)
Si10 Sr2 Al7 . 2_656 120.70(4)
N6 Si1 N7 . . 110.3(2)
N6 Si1 N2 . . 108.2(2)
N7 Si1 N2 . . 105.4(2)
N6 Si1 N1 . . 111.1(2)
N7 Si1 N1 . . 107.9(2)
N2 Si1 N1 . . 113.8(2)
N6 Si1 Eu2 . 2_646 153.56(17)
N7 Si1 Eu2 . 2_646 55.90(18)
N2 Si1 Eu2 . 2_646 61.24(13)
N1 Si1 Eu2 . 2_646 95.15(15)
N6 Si1 Sr2 . 2_646 153.56(17)
N7 Si1 Sr2 . 2_646 55.90(18)
N2 Si1 Sr2 . 2_646 61.24(13)
N1 Si1 Sr2 . 2_646 95.15(15)
Eu2 Si1 Sr2 2_646 2_646 0
N6 Si1 Sr2 . 1_455 64.35(15)
N7 Si1 Sr2 . 1_455 146.40(18)
N2 Si1 Sr2 . 1_455 52.14(13)
N1 Si1 Sr2 . 1_455 104.57(14)
Eu2 Si1 Sr2 2_646 1_455 113.0
Sr2 Si1 Sr2 2_646 1_455 113.05(5)
N6 Si1 Eu2 . 1_455 64.35(15)
N7 Si1 Eu2 . 1_455 146.40(18)
N2 Si1 Eu2 . 1_455 52.14(13)
N1 Si1 Eu2 . 1_455 104.57(14)
Eu2 Si1 Eu2 2_646 1_455 113.05(5)
Sr2 Si1 Eu2 2_646 1_455 113.05(5)
Sr2 Si1 Eu2 1_455 1_455 0.00(2)
N9 Si2 N4 . . 108.6(2)
N9 Si2 N3 . . 114.7(2)
N4 Si2 N3 . . 109.1(2)
N9 Si2 N2 . . 107.8(2)
N4 Si2 N2 . . 103.1(2)
N3 Si2 N2 . . 112.9(2)
N9 Si2 Eu2 . 1_455 148.60(18)
N4 Si2 Eu2 . 1_455 55.13(14)
N3 Si2 Eu2 . 1_455 96.56(15)
N2 Si2 Eu2 . 1_455 58.65(13)
N9 Si2 Sr2 . 1_455 148.60(18)
N4 Si2 Sr2 . 1_455 55.13(14)
N3 Si2 Sr2 . 1_455 96.56(15)
N2 Si2 Sr2 . 1_455 58.65(13)
Eu2 Si2 Sr2 1_455 1_455 0
N9 Si2 Eu2 . 2_646 64.71(18)
N4 Si2 Eu2 . 2_646 146.73(16)
N3 Si2 Eu2 . 2_646 102.74(15)
N2 Si2 Eu2 . 2_646 54.16(13)
Eu2 Si2 Eu2 1_455 2_646 112.49(5)
Sr2 Si2 Eu2 1_455 2_646 112.49(5)
N9 Si2 Sr2 . 2_646 64.71(18)
N4 Si2 Sr2 . 2_646 146.73(16)
N3 Si2 Sr2 . 2_646 102.74(15)
N2 Si2 Sr2 . 2_646 54.16(13)
Eu2 Si2 Sr2 1_455 2_646 112.5
Sr2 Si2 Sr2 1_455 2_646 112.49(5)
Eu2 Si2 Sr2 2_646 2_646 0
N4 Si3 N1 . 2_556 108.5(2)
N4 Si3 N5 . 1_556 115.5(2)
N1 Si3 N5 2_556 1_556 109.8(2)
N4 Si3 N13 . 2_656 110.5(2)
N1 Si3 N13 2_556 2_656 105.6(2)
N5 Si3 N13 1_556 2_656 106.4(2)
N4 Si3 Eu1 . 1_556 140.59(15)
N1 Si3 Eu1 2_556 1_556 56.44(14)
N5 Si3 Eu1 1_556 1_556 103.82(15)
N13 Si3 Eu1 2_656 1_556 52.90(16)
N4 Si3 Sr1 . 1_556 140.59(15)
N1 Si3 Sr1 2_556 1_556 56.44(14)
N5 Si3 Sr1 1_556 1_556 103.82(15)
N13 Si3 Sr1 2_656 1_556 52.90(16)
Eu1 Si3 Sr1 1_556 1_556 0
N4 Si3 Sr1 . 2_546 98.57(15)
N1 Si3 Sr1 2_556 2_546 77.60(14)
N5 Si3 Sr1 1_556 2_546 45.13(13)
N13 Si3 Sr1 2_656 2_546 147.36(18)
Eu1 Si3 Sr1 1_556 2_546 111.0
Sr1 Si3 Sr1 1_556 2_546 111.00(4)
N8 Si4 N5 . . 120.0(2)
N8 Si4 N3 . 1_554 109.5(2)
N5 Si4 N3 . 1_554 106.3(2)
N8 Si4 N1 . . 104.1(2)
N5 Si4 N1 . . 103.6(2)
N3 Si4 N1 1_554 . 113.4(2)
N8 Si4 Eu1 . 2_545 166.09(18)
N5 Si4 Eu1 . 2_545 60.78(13)
N3 Si4 Eu1 1_554 2_545 82.36(15)
N1 Si4 Eu1 . 2_545 63.47(14)
N8 Si4 Sr1 . 2_545 166.09(18)
N5 Si4 Sr1 . 2_545 60.78(13)
N3 Si4 Sr1 1_554 2_545 82.36(15)
N1 Si4 Sr1 . 2_545 63.47(14)
Eu1 Si4 Sr1 2_545 2_545 0
N8 Si4 Sr1 . 1_545 52.87(18)
N5 Si4 Sr1 . 1_545 167.82(15)
N3 Si4 Sr1 1_554 1_545 70.67(15)
N1 Si4 Sr1 . 1_545 88.22(15)
Eu1 Si4 Sr1 2_545 1_545 128.9
Sr1 Si4 Sr1 2_545 1_545 128.89(5)
N8 Si4 Eu1 . 1_545 52.87(18)
N5 Si4 Eu1 . 1_545 167.82(15)
N3 Si4 Eu1 1_554 1_545 70.67(15)
N1 Si4 Eu1 . 1_545 88.22(15)
Eu1 Si4 Eu1 2_545 1_545 128.89(5)
Sr1 Si4 Eu1 2_545 1_545 128.89(5)
Sr1 Si4 Eu1 1_545 1_545 0.000(19)
N10 Si5 N6 . . 111.5(2)
N10 Si5 N3 . 2_556 118.7(2)
N6 Si5 N3 . 2_556 104.9(2)
N10 Si5 N5 . . 100.6(2)
N6 Si5 N5 . . 116.3(2)
N3 Si5 N5 2_556 . 105.2(2)
N10 Si5 Eu1 . 2_545 153.11(19)
N6 Si5 Eu1 . 2_545 89.34(14)
N3 Si5 Eu1 2_556 2_545 68.67(15)
N5 Si5 Eu1 . 2_545 53.51(13)
N10 Si5 Sr1 . 2_545 153.11(19)
N6 Si5 Sr1 . 2_545 89.34(14)
N3 Si5 Sr1 2_556 2_545 68.67(15)
N5 Si5 Sr1 . 2_545 53.51(13)
Eu1 Si5 Sr1 2_545 2_545 0
N10 Si5 Sr1 . . 57.82(19)
N6 Si5 Sr1 . . 150.96(15)
N3 Si5 Sr1 2_556 . 66.28(15)
N5 Si5 Sr1 . . 92.66(14)
Eu1 Si5 Sr1 2_545 . 110.8
Sr1 Si5 Sr1 2_545 . 110.84(5)
N6 Si6 N14 . 2_656 116.3(2)
N6 Si6 N2 . 2_556 106.4(2)
N14 Si6 N2 2_656 2_556 105.5(2)
N6 Si6 N4 . . 110.3(2)
N14 Si6 N4 2_656 . 112.1(2)
N2 Si6 N4 2_556 . 105.3(2)
N6 Si6 Sr2 . 1_455 77.72(14)
N14 Si6 Sr2 2_656 1_455 165.82(18)
N2 Si6 Sr2 2_556 1_455 66.77(14)
N4 Si6 Sr2 . 1_455 61.22(14)
N6 Si6 Eu2 . 1_455 77.72(14)
N14 Si6 Eu2 2_656 1_455 165.82(18)
N2 Si6 Eu2 2_556 1_455 66.77(14)
N4 Si6 Eu2 . 1_455 61.22(14)
Sr2 Si6 Eu2 1_455 1_455 0.00(3)
N6 Si6 Sr2 . 2_656 116.79(15)
N14 Si6 Sr2 2_656 2_656 50.12(17)
N2 Si6 Sr2 2_556 2_656 56.79(14)
N4 Si6 Sr2 . 2_656 132.63(15)
Sr2 Si6 Sr2 1_455 2_656 123.56(5)
Eu2 Si6 Sr2 1_455 2_656 123.6
N6 Si6 Eu2 . 2_656 116.79(15)
N14 Si6 Eu2 2_656 2_656 50.12(17)
N2 Si6 Eu2 2_556 2_656 56.79(14)
N4 Si6 Eu2 . 2_656 132.63(15)
Sr2 Si6 Eu2 1_455 2_656 123.56(5)
Eu2 Si6 Eu2 1_455 2_656 123.56(5)
Sr2 Si6 Eu2 2_656 2_656 0.000(18)
N11 Si7 N7 2_646 . 112.2(3)
N11 Si7 N14 2_646 . 117.6(2)
N7 Si7 N14 . . 113.2(2)
N11 Si7 N8 2_646 . 112.7(3)
N7 Si7 N8 . . 107.1(2)
N14 Si7 N8 . . 92.0(2)
N11 Si7 Si10 2_646 . 127.54(18)
N7 Si7 Si10 . . 119.63(19)
N14 Si7 Si10 . . 46.85(17)
N8 Si7 Si10 . . 45.12(15)
N11 Si7 Sr1 2_646 1_545 55.57(18)
N7 Si7 Sr1 . 1_545 127.04(18)
N14 Si7 Sr1 . 1_545 117.20(18)
N8 Si7 Sr1 . 1_545 57.12(17)
Si10 Si7 Sr1 . 1_545 85.83(4)
N11 Si7 Eu1 2_646 1_545 55.57(18)
N7 Si7 Eu1 . 1_545 127.04(18)
N14 Si7 Eu1 . 1_545 117.20(18)
N8 Si7 Eu1 . 1_545 57.12(17)
Si10 Si7 Eu1 . 1_545 85.83(4)
Sr1 Si7 Eu1 1_545 1_545 0.000(19)
N11 Si7 Sr2 2_646 2_646 53.28(17)
N7 Si7 Sr2 . 2_646 58.95(18)
N14 Si7 Sr2 . 2_646 140.60(18)
N8 Si7 Sr2 . 2_646 127.40(16)
Si10 Si7 Sr2 . 2_646 172.46(5)
Sr1 Si7 Sr2 1_545 2_646 89.70(4)
Eu1 Si7 Sr2 1_545 2_646 89.70(4)
N11 Si7 Eu2 2_646 2_646 53.28(17)
N7 Si7 Eu2 . 2_646 58.95(18)
N14 Si7 Eu2 . 2_646 140.60(18)
N8 Si7 Eu2 . 2_646 127.40(16)
Si10 Si7 Eu2 . 2_646 172.46(5)
Sr1 Si7 Eu2 1_545 2_646 89.70(4)
Eu1 Si7 Eu2 1_545 2_646 89.70(4)
Sr2 Si7 Eu2 2_646 2_646 0.00(3)
N11 Si8 N10 . 2_646 109.3(3)
N11 Si8 N7 . . 118.5(3)
N10 Si8 N7 2_646 . 111.3(3)
N11 Si8 N9 . . 120.4(3)
N10 Si8 N9 2_646 . 90.1(2)
N7 Si8 N9 . . 103.7(2)
N11 Si8 Al9 . 2_646 127.70(19)
N10 Si8 Al9 2_646 2_646 45.20(16)
N7 Si8 Al9 . 2_646 113.72(19)
N9 Si8 Al9 . 2_646 44.90(16)
N11 Si8 Si9 . 2_646 127.70(19)
N10 Si8 Si9 2_646 2_646 45.20(16)
N7 Si8 Si9 . 2_646 113.72(19)
N9 Si8 Si9 . 2_646 44.90(16)
Al9 Si8 Si9 2_646 2_646 0
N11 Si8 Sr1 . 2_646 55.01(18)
N10 Si8 Sr1 2_646 2_646 71.73(19)
N7 Si8 Sr1 . 2_646 173.37(19)
N9 Si8 Sr1 . 2_646 81.95(17)
Al9 Si8 Sr1 2_646 2_646 72.71(4)
Si9 Si8 Sr1 2_646 2_646 72.71(4)
N11 Si8 Eu1 . 2_646 55.01(18)
N10 Si8 Eu1 2_646 2_646 71.73(19)
N7 Si8 Eu1 . 2_646 173.37(19)
N9 Si8 Eu1 . 2_646 81.95(17)
Al9 Si8 Eu1 2_646 2_646 72.71(4)
Si9 Si8 Eu1 2_646 2_646 72.71(4)
Sr1 Si8 Eu1 2_646 2_646 0.00(2)
N11 Si8 Sr2 . 2_646 169.29(19)
N10 Si8 Sr2 2_646 2_646 77.33(19)
N7 Si8 Sr2 . 2_646 50.79(19)
N9 Si8 Sr2 . 2_646 66.95(18)
Al9 Si8 Sr2 2_646 2_646 62.97(4)
Si9 Si8 Sr2 2_646 2_646 62.97(4)
Sr1 Si8 Sr2 2_646 2_646 135.67(5)
Eu1 Si8 Sr2 2_646 2_646 135.67(5)
N11 Si8 Eu2 . 2_646 169.29(19)
N10 Si8 Eu2 2_646 2_646 77.33(19)
N7 Si8 Eu2 . 2_646 50.79(19)
N9 Si8 Eu2 . 2_646 66.95(18)
Al9 Si8 Eu2 2_646 2_646 62.97(4)
Si9 Si8 Eu2 2_646 2_646 62.97(4)
Sr1 Si8 Eu2 2_646 2_646 135.67(5)
Eu1 Si8 Eu2 2_646 2_646 135.67(5)
Sr2 Si8 Eu2 2_646 2_646 0.00(3)
N11 Si8 Sr2 . . 41.62(17)
N10 Si8 Sr2 2_646 . 94.93(17)
N7 Si8 Sr2 . . 90.74(18)
N9 Si8 Sr2 . . 161.83(19)
Al9 Si8 Sr2 2_646 . 137.89(5)
Si9 Si8 Sr2 2_646 . 137.89(5)
Sr1 Si8 Sr2 2_646 . 83.06(4)
Eu1 Si8 Sr2 2_646 . 83.06(4)
Sr2 Si8 Sr2 2_646 . 131.20(5)
Eu2 Si8 Sr2 2_646 . 131.2
N12 Si9 N13 . 2_655 117.1(3)
N12 Si9 N9 . 2_656 111.7(2)
N13 Si9 N9 2_655 2_656 110.0(2)
N12 Si9 N10 . . 121.2(3)
N13 Si9 N10 2_655 . 103.6(2)
N9 Si9 N10 2_656 . 90.0(3)
N12 Si9 Al8 . 2_656 127.52(19)
N13 Si9 Al8 2_655 2_656 115.38(18)
N9 Si9 Al8 2_656 2_656 45.91(16)
N10 Si9 Al8 . 2_656 44.10(17)
N12 Si9 Si8 . 2_656 127.52(19)
N13 Si9 Si8 2_655 2_656 115.38(18)
N9 Si9 Si8 2_656 2_656 45.91(16)
N10 Si9 Si8 . 2_656 44.10(17)
Al8 Si9 Si8 2_656 2_656 0
N12 Si9 Sr2 . . 53.53(18)
N13 Si9 Sr2 2_655 . 170.32(18)
N9 Si9 Sr2 2_656 . 74.44(18)
N10 Si9 Sr2 . . 84.77(18)
Al8 Si9 Sr2 2_656 . 74.00(4)
Si8 Si9 Sr2 2_656 . 74.00(4)
N12 Si9 Sr1 . . 168.97(19)
N13 Si9 Sr1 2_655 . 51.93(17)
N9 Si9 Sr1 2_656 . 75.93(18)
N10 Si9 Sr1 . . 65.41(19)
Al8 Si9 Sr1 2_656 . 63.50(4)
Si8 Si9 Sr1 2_656 . 63.50(4)
Sr2 Si9 Sr1 . . 137.50(5)
N12 Si9 Eu1 . 2_645 41.95(17)
N13 Si9 Eu1 2_655 2_645 88.88(17)
N9 Si9 Eu1 2_656 2_645 96.50(17)
N10 Si9 Eu1 . 2_645 163.1(2)
Al8 Si9 Eu1 2_656 2_645 139.36(5)
Si8 Si9 Eu1 2_656 2_645 139.36(5)
Sr2 Si9 Eu1 . 2_645 81.97(4)
Sr1 Si9 Eu1 . 2_645 131.3
N12 Si9 Sr1 . 2_645 41.95(17)
N13 Si9 Sr1 2_655 2_645 88.88(17)
N9 Si9 Sr1 2_656 2_645 96.50(17)
N10 Si9 Sr1 . 2_645 163.1(2)
Al8 Si9 Sr1 2_656 2_645 139.36(5)
Si8 Si9 Sr1 2_656 2_645 139.36(5)
Sr2 Si9 Sr1 . 2_645 81.97(4)
Sr1 Si9 Sr1 . 2_645 131.34(5)
Eu1 Si9 Sr1 2_645 2_645 0
N12 Si10 N13 . . 112.7(2)
N12 Si10 N8 . . 118.3(2)
N13 Si10 N8 . . 112.0(2)
N12 Si10 N14 . . 112.4(3)
N13 Si10 N14 . . 107.5(2)
N8 Si10 N14 . . 91.8(2)
N12 Si10 Si7 . . 127.82(18)
N13 Si10 Si7 . . 118.92(18)
N8 Si10 Si7 . . 46.71(17)
N14 Si10 Si7 . . 45.04(15)
N12 Si10 Eu1 . 2_645 53.40(17)
N13 Si10 Eu1 . 2_645 59.30(17)
N8 Si10 Eu1 . 2_645 140.16(18)
N14 Si10 Eu1 . 2_645 128.05(16)
Si7 Si10 Eu1 . 2_645 172.93(5)
N12 Si10 Sr1 . 2_645 53.40(17)
N13 Si10 Sr1 . 2_645 59.30(17)
N8 Si10 Sr1 . 2_645 140.16(18)
N14 Si10 Sr1 . 2_645 128.05(16)
Si7 Si10 Sr1 . 2_645 172.93(5)
Eu1 Si10 Sr1 2_645 2_645 0
N12 Si10 Sr2 . . 55.53(18)
N13 Si10 Sr2 . . 126.22(16)
N8 Si10 Sr2 . . 118.96(18)
N14 Si10 Sr2 . . 56.87(17)
Si7 Si10 Sr2 . . 86.85(4)
Eu1 Si10 Sr2 2_645 . 89.26(4)
Sr1 Si10 Sr2 2_645 . 89.26(4)
Al3 N1 Si3 2_546 2_546 0
Al3 N1 Si4 2_546 . 122.7(3)
Si3 N1 Si4 2_546 . 122.7(3)
Al3 N1 Si1 2_546 . 121.2(3)
Si3 N1 Si1 2_546 . 121.2(3)
Si4 N1 Si1 . . 112.7(2)
Al3 N1 Sr1 2_546 2_545 92.24(17)
Si3 N1 Sr1 2_546 2_545 92.24(17)
Si4 N1 Sr1 . 2_545 82.32(16)
Si1 N1 Sr1 . 2_545 114.17(19)
Al3 N1 Eu1 2_546 2_545 92.24(17)
Si3 N1 Eu1 2_546 2_545 92.24(17)
Si4 N1 Eu1 . 2_545 82.32(16)
Si1 N1 Eu1 . 2_545 114.17(19)
Sr1 N1 Eu1 2_545 2_545 0.00(3)
Al6 N2 Si6 2_546 2_546 0
Al6 N2 Si1 2_546 . 121.8(3)
Si6 N2 Si1 2_546 . 121.8(3)
Al6 N2 Si2 2_546 . 124.3(2)
Si6 N2 Si2 2_546 . 124.3(2)
Si1 N2 Si2 . . 113.0(2)
Al6 N2 Sr2 2_546 1_455 92.11(16)
Si6 N2 Sr2 2_546 1_455 92.11(16)
Si1 N2 Sr2 . 1_455 98.28(17)
Si2 N2 Sr2 . 1_455 88.91(16)
Al6 N2 Eu2 2_546 1_455 92.11(16)
Si6 N2 Eu2 2_546 1_455 92.11(16)
Si1 N2 Eu2 . 1_455 98.28(17)
Si2 N2 Eu2 . 1_455 88.91(16)
Sr2 N2 Eu2 1_455 1_455 0.00(2)
Al6 N2 Eu2 2_546 2_646 79.44(14)
Si6 N2 Eu2 2_546 2_646 79.44(14)
Si1 N2 Eu2 . 2_646 86.26(16)
Si2 N2 Eu2 . 2_646 95.90(16)
Sr2 N2 Eu2 1_455 2_646 171.55(15)
Eu2 N2 Eu2 1_455 2_646 171.55(15)
Al6 N2 Sr2 2_546 2_646 79.44(14)
Si6 N2 Sr2 2_546 2_646 79.44(14)
Si1 N2 Sr2 . 2_646 86.26(16)
Si2 N2 Sr2 . 2_646 95.90(16)
Sr2 N2 Sr2 1_455 2_646 171.55(15)
Eu2 N2 Sr2 1_455 2_646 171.5
Eu2 N2 Sr2 2_646 2_646 0
Al4 N3 Si4 1_556 1_556 0
Al4 N3 Si2 1_556 . 114.2(2)
Si4 N3 Si2 1_556 . 114.2(2)
Al4 N3 Al5 1_556 2_546 122.7(3)
Si4 N3 Al5 1_556 2_546 122.7(3)
Si2 N3 Al5 . 2_546 123.1(3)
Al4 N3 Si5 1_556 2_546 122.7(3)
Si4 N3 Si5 1_556 2_546 122.7(3)
Si2 N3 Si5 . 2_546 123.1(3)
Al5 N3 Si5 2_546 2_546 0
Al4 N3 Sr1 1_556 1_546 78.02(16)
Si4 N3 Sr1 1_556 1_546 78.02(16)
Si2 N3 Sr1 . 1_546 112.40(19)
Al5 N3 Sr1 2_546 1_546 79.96(15)
Si5 N3 Sr1 2_546 1_546 79.96(15)
Si3 N4 Si2 . . 118.3(2)
Si3 N4 Si6 . . 112.1(2)
Si2 N4 Si6 . . 123.1(2)
Si3 N4 Eu2 . 1_455 119.44(19)
Si2 N4 Eu2 . 1_455 92.79(17)
Si6 N4 Eu2 . 1_455 84.12(16)
Si3 N4 Sr2 . 1_455 119.44(19)
Si2 N4 Sr2 . 1_455 92.79(17)
Si6 N4 Sr2 . 1_455 84.12(16)
Eu2 N4 Sr2 1_455 1_455 0
Si4 N5 Al3 . 1_554 123.0(3)
Si4 N5 Si3 . 1_554 123.0(3)
Al3 N5 Si3 1_554 1_554 0
Si4 N5 Si5 . . 120.8(2)
Al3 N5 Si5 1_554 . 113.5(2)
Si3 N5 Si5 1_554 . 113.5(2)
Si4 N5 Sr1 . 2_545 85.02(15)
Al3 N5 Sr1 1_554 2_545 107.67(18)
Si3 N5 Sr1 1_554 2_545 107.67(18)
Si5 N5 Sr1 . 2_545 94.32(16)
Si4 N5 Eu1 . 2_545 85.02(15)
Al3 N5 Eu1 1_554 2_545 107.67(18)
Si3 N5 Eu1 1_554 2_545 107.67(18)
Si5 N5 Eu1 . 2_545 94.32(16)
Sr1 N5 Eu1 2_545 2_545 0.00(3)
Si6 N6 Si1 . . 124.9(3)
Si6 N6 Si5 . . 116.4(2)
Si1 N6 Si5 . . 117.5(2)
Si6 N6 Sr2 . 1_455 70.39(14)
Si1 N6 Sr2 . 1_455 86.41(16)
Si5 N6 Sr2 . 1_455 126.66(19)
Si7 N7 Si8 . . 117.0(3)
Si7 N7 Si1 . . 124.1(3)
Si8 N7 Si1 . . 117.8(3)
Si7 N7 Eu2 . 2_646 88.9(2)
Si8 N7 Eu2 . 2_646 99.9(2)
Si1 N7 Eu2 . 2_646 91.8(2)
Si7 N7 Sr2 . 2_646 88.9(2)
Si8 N7 Sr2 . 2_646 99.9(2)
Si1 N7 Sr2 . 2_646 91.8(2)
Eu2 N7 Sr2 2_646 2_646 0
Si10 N8 Si4 . . 130.9(3)
Si10 N8 Si7 . . 88.2(2)
Si4 N8 Si7 . . 126.6(3)
Si10 N8 Eu1 . 1_545 121.4(2)
Si4 N8 Eu1 . 1_545 95.6(2)
Si7 N8 Eu1 . 1_545 88.9(2)
Si10 N8 Sr1 . 1_545 121.4(2)
Si4 N8 Sr1 . 1_545 95.6(2)
Si7 N8 Sr1 . 1_545 88.9(2)
Eu1 N8 Sr1 1_545 1_545 0
Al9 N9 Si9 2_646 2_646 0
Al9 N9 Si2 2_646 . 139.0(3)
Si9 N9 Si2 2_646 . 139.0(3)
Al9 N9 Si8 2_646 . 89.2(2)
Si9 N9 Si8 2_646 . 89.2(2)
Si2 N9 Si8 . . 124.0(3)
Al9 N9 Sr2 2_646 2_646 74.21(18)
Si9 N9 Sr2 2_646 2_646 74.21(18)
Si2 N9 Sr2 . 2_646 86.02(19)
Si8 N9 Sr2 . 2_646 82.67(19)
Al8 N10 Si8 2_656 2_656 0
Al8 N10 Si5 2_656 . 145.4(3)
Si8 N10 Si5 2_656 . 145.4(3)
Al8 N10 Si9 2_656 . 90.7(2)
Si8 N10 Si9 2_656 . 90.7(2)
Si5 N10 Si9 . . 121.7(3)
Al8 N10 Sr1 2_656 . 76.7(2)
Si8 N10 Sr1 2_656 . 76.7(2)
Si5 N10 Sr1 . . 93.8(2)
Si9 N10 Sr1 . . 83.8(2)
Al7 N11 Si7 2_656 2_656 0
Al7 N11 Si8 2_656 . 142.4(3)
Si7 N11 Si8 2_656 . 142.4(3)
Al7 N11 Sr2 2_656 . 95.6(2)
Si7 N11 Sr2 2_656 . 95.6(2)
Si8 N11 Sr2 . . 112.9(2)
Al7 N11 Sr1 2_656 2_646 92.9(2)
Si7 N11 Sr1 2_656 2_646 92.9(2)
Si8 N11 Sr1 . 2_646 93.6(2)
Sr2 N11 Sr1 . 2_646 119.71(18)
Al7 N11 Eu1 2_656 2_646 92.9(2)
Si7 N11 Eu1 2_656 2_646 92.9(2)
Si8 N11 Eu1 . 2_646 93.6(2)
Sr2 N11 Eu1 . 2_646 119.71(18)
Sr1 N11 Eu1 2_646 2_646 0.00(3)
Si10 N12 Si9 . . 143.1(3)
Si10 N12 Eu1 . 2_645 94.9(2)
Si9 N12 Eu1 . 2_645 112.0(2)
Si10 N12 Sr1 . 2_645 94.9(2)
Si9 N12 Sr1 . 2_645 112.0(2)
Eu1 N12 Sr1 2_645 2_645 0
Si10 N12 Sr2 . . 92.8(2)
Si9 N12 Sr2 . . 95.4(2)
Eu1 N12 Sr2 2_645 . 118.94(17)
Sr1 N12 Sr2 2_645 . 118.94(17)
Si10 N13 Al9 . 2_645 118.6(3)
Si10 N13 Si9 . 2_645 118.6(3)
Al9 N13 Si9 2_645 2_645 0
Si10 N13 Al3 . 2_646 124.5(3)
Al9 N13 Al3 2_645 2_646 115.6(3)
Si9 N13 Al3 2_645 2_646 115.6(3)
Si10 N13 Si3 . 2_646 124.5(3)
Al9 N13 Si3 2_645 2_646 115.6(3)
Si9 N13 Si3 2_645 2_646 115.6(3)
Al3 N13 Si3 2_646 2_646 0
Si10 N13 Sr1 . 2_645 87.92(19)
Al9 N13 Sr1 2_645 2_645 98.2(2)
Si9 N13 Sr1 2_645 2_645 98.2(2)
Al3 N13 Sr1 2_646 2_645 95.71(19)
Si3 N13 Sr1 2_646 2_645 95.71(19)
Si10 N13 Eu1 . 2_645 87.92(19)
Al9 N13 Eu1 2_645 2_645 98.2(2)
Si9 N13 Eu1 2_645 2_645 98.2(2)
Al3 N13 Eu1 2_646 2_645 95.71(19)
Si3 N13 Eu1 2_646 2_645 95.71(19)
Sr1 N13 Eu1 2_645 2_645 0.00(2)
Si7 N14 Al6 . 2_646 126.4(3)
Si7 N14 Si6 . 2_646 126.4(3)
Al6 N14 Si6 2_646 2_646 0
Si7 N14 Si10 . . 88.1(2)
Al6 N14 Si10 2_646 . 126.0(3)
Si6 N14 Si10 2_646 . 126.0(3)
Si7 N14 Sr2 . . 123.9(3)
Al6 N14 Sr2 2_646 . 99.4(2)
Si6 N14 Sr2 2_646 . 99.4(2)
Si10 N14 Sr2 . . 88.9(2)

loop_
_geom_bond_atom_site_label_1
_geom_bond_atom_site_label_2
_geom_bond_site_symmetry_2
_geom_bond_distance
Sr1 N12 2_655 2.562(5)
Sr1 N11 2_656 2.646(5)
Sr1 N8 1_565 2.691(5)
Sr1 N13 2_655 2.736(5)
Sr1 N5 2 2.762(4)
Sr1 N1 2 2.847(4)
Sr1 N10 . 3.146(6)
Sr1 Al4 2 3.1530(16)
Sr1 Si4 2 3.1530(16)
Sr1 Al10 2_655 3.1797(16)
Sr1 Si10 2_655 3.1797(16)
Sr1 Al7 1_565 3.2039(17)
Sr2 N11 . 2.596(5)
Sr2 N12 . 2.629(5)
Sr2 N14 . 2.667(5)
Sr2 N4 1_655 2.761(4)
Sr2 N7 2_656 2.762(5)
Sr2 N2 1_655 2.871(4)
Sr2 N2 2_656 2.929(4)
Sr2 Al6 1_655 3.1336(16)
Sr2 Si6 1_655 3.1336(16)
Sr2 Si10 . 3.1847(17)
Sr2 Al7 2_656 3.2239(17)
Si1 N6 . 1.761(4)
Si1 N7 . 1.783(5)
Si1 N2 . 1.795(4)
Si1 N1 . 1.796(5)
Si1 Eu2 2_646 3.3344(18)
Si1 Sr2 2_646 3.3344(18)
Si1 Sr2 1_455 3.5987(16)
Si1 Eu2 1_455 3.5987(16)
Si2 N9 . 1.762(5)
Si2 N4 . 1.788(4)
Si2 N3 . 1.792(5)
Si2 N2 . 1.804(5)
Si2 Eu2 1_455 3.3614(17)
Si2 Sr2 1_455 3.3614(17)
Si2 Eu2 2_646 3.5945(19)
Si2 Sr2 2_646 3.5945(19)
Si3 N4 . 1.763(5)
Si3 N1 2_556 1.775(4)
Si3 N5 1_556 1.781(4)
Si3 N13 2_656 1.787(5)
Si3 Eu1 1_556 3.4133(18)
Si3 Sr1 1_556 3.4133(18)
Si3 Sr1 2_546 3.7133(16)
Si4 N8 . 1.765(5)
Si4 N5 . 1.779(4)
Si4 N3 1_554 1.784(5)
Si4 N1 . 1.789(4)
Si4 Eu1 2_545 3.1530(16)
Si4 Sr1 2_545 3.1530(16)
Si4 Sr1 1_545 3.3593(18)
Si4 Eu1 1_545 3.3593(18)
Si5 N10 . 1.765(5)
Si5 N6 . 1.795(5)
Si5 N3 2_556 1.811(4)
Si5 N5 . 1.829(5)
Si5 Eu1 2_545 3.4257(17)
Si5 Sr1 2_545 3.4257(17)
Si6 N6 . 1.757(5)
Si6 N14 2_656 1.765(5)
Si6 N2 2_556 1.773(4)
Si6 N4 . 1.791(4)
Si6 Sr2 1_455 3.1336(16)
Si6 Eu2 1_455 3.1336(16)
Si6 Sr2 2_656 3.4296(18)
Si6 Eu2 2_656 3.4296(18)
Si7 N11 2_646 1.676(5)
Si7 N7 . 1.716(5)
Si7 N14 . 1.740(5)
Si7 N8 . 1.790(5)
Si7 Si10 . 2.4574(14)
Si7 Sr1 1_545 3.2039(17)
Si7 Eu1 1_545 3.2039(17)
Si7 Sr2 2_646 3.2239(17)
Si7 Eu2 2_646 3.2239(17)
Si8 N11 . 1.682(5)
Si8 N10 2_646 1.735(5)
Si8 N7 . 1.744(5)
Si8 N9 . 1.791(5)
Si8 Al9 2_646 2.4929(14)
Si8 Si9 2_646 2.4929(14)
Si8 Sr1 2_646 3.2234(17)
Si8 Eu1 2_646 3.2234(17)
Si8 Sr2 2_646 3.5118(17)
Si8 Eu2 2_646 3.5118(17)
Si9 N12 . 1.685(5)
Si9 N13 2_655 1.728(5)
Si9 N9 2_656 1.760(5)
Si9 N10 . 1.769(5)
Si9 Al8 2_656 2.4929(14)
Si9 Si8 2_656 2.4929(14)
Si9 Eu1 2_645 3.5546(16)
Si9 Sr1 2_645 3.5546(16)
Si10 N12 . 1.675(5)
Si10 N13 . 1.723(5)
Si10 N8 . 1.742(5)
Si10 N14 . 1.794(5)
Si10 Eu1 2_645 3.1797(16)
Si10 Sr1 2_645 3.1797(16)
N1 Al3 2_546 1.775(4)
N1 Si3 2_546 1.775(4)
N1 Sr1 2_545 2.847(4)
N1 Eu1 2_545 2.847(4)
N2 Al6 2_546 1.773(4)
N2 Si6 2_546 1.773(4)
N2 Sr2 1_455 2.871(4)
N2 Eu2 1_455 2.871(4)
N2 Eu2 2_646 2.929(4)
N2 Sr2 2_646 2.929(4)
N3 Al4 1_556 1.784(5)
N3 Si4 1_556 1.784(5)
N3 Al5 2_546 1.811(4)
N3 Si5 2_546 1.811(4)
N3 Sr1 1_546 3.241(4)
N4 Eu2 1_455 2.761(4)
N4 Sr2 1_455 2.761(4)
N5 Al3 1_554 1.781(4)
N5 Si3 1_554 1.781(4)
N5 Sr1 2_545 2.762(4)
N5 Eu1 2_545 2.762(4)
N6 Sr2 1_455 3.250(4)
N7 Eu2 2_646 2.762(5)
N7 Sr2 2_646 2.762(5)
N8 Eu1 1_545 2.691(5)
N8 Sr1 1_545 2.691(5)
N9 Al9 2_646 1.760(5)
N9 Si9 2_646 1.760(5)
N9 Sr2 2_646 3.258(5)
N10 Al8 2_656 1.735(5)
N10 Si8 2_656 1.735(5)
N11 Al7 2_656 1.676(5)
N11 Si7 2_656 1.676(5)
N11 Sr1 2_646 2.646(5)
N11 Eu1 2_646 2.646(5)
N12 Eu1 2_645 2.562(5)
N12 Sr1 2_645 2.562(5)
N13 Al9 2_645 1.728(5)
N13 Si9 2_645 1.728(5)
N13 Al3 2_646 1.787(5)
N13 Si3 2_646 1.787(5)
N13 Sr1 2_645 2.736(5)
N13 Eu1 2_645 2.736(5)
N14 Al6 2_646 1.765(5)
N14 Si6 2_646 1.765(5)
